data_4313993
loop_
_publ_author_name
'Kyle J. Tubbs'
'Amy L. Fuller'
'Brian Bennett'
'Atta M. Arif'
'Lisa M. Berreau'

_publ_section_title
;
 Mononuclear N3S(thioether)-Ligated Copper(II) Methoxide Complexes:
 Synthesis, Characterization, and Hydrolytic Reactivity
;
_journal_name_full 'Inorganic Chemistry'
_journal_page_first 4790
_journal_page_last 4791
_journal_paper_doi 10.1021/ic034661j
_journal_volume 42
_journal_year 2003
_chemical_formula_sum 'C27 H46 Cl Cu N5 O5 S'
_chemical_formula_weight 651.74
_chemical_name_systematic
;
 ?
;
_space_group_IT_number 15
_symmetry_cell_setting monoclinic
_symmetry_space_group_name_Hall '-C 2yc'
_symmetry_space_group_name_H-M 'C 1 2/c 1'
_atom_sites_solution_hydrogens geom
_atom_sites_solution_primary direct
_atom_sites_solution_secondary difmap
_audit_creation_method SHELXL-97
_cell_angle_alpha 90.00
_cell_angle_beta 102.4682(7)
_cell_angle_gamma 90.00
_cell_formula_units_Z 8
_cell_length_a 26.7797(5)
_cell_length_b 8.5654(2)
_cell_length_c 28.6823(6)
_cell_measurement_reflns_used 4891
_cell_measurement_temperature 150(1)
_cell_measurement_theta_max 27.485
_cell_measurement_theta_min 1.018
_cell_volume 6424.0(2)
_computing_cell_refinement DENZO-SMN
_computing_data_collection 'Nonius COLLECT'
_computing_data_reduction DENZO-SMN
_computing_molecular_graphics 'WinGX, Ortep3'
_computing_structure_refinement 'SHELXL-97 (Sheldrick, 1997)'
_computing_structure_solution SIR97
_diffrn_ambient_temperature 150(1)
_diffrn_measured_fraction_theta_full 0.948
_diffrn_measured_fraction_theta_max 0.920
_diffrn_measurement_device_type 'Nonius KappaCCD Diffractometer'
_diffrn_measurement_method 'Phi plus Omega scan'
_diffrn_radiation_monochromator graphite
_diffrn_radiation_source 'fine-focus sealed tube'
_diffrn_radiation_type MoK\a
_diffrn_radiation_wavelength 0.71073
_diffrn_reflns_av_R_equivalents 0.0305
_diffrn_reflns_av_sigmaI/netI 0.0592
_diffrn_reflns_limit_h_max 34
_diffrn_reflns_limit_h_min -34
_diffrn_reflns_limit_k_max 10
_diffrn_reflns_limit_k_min -11
_diffrn_reflns_limit_l_max 36
_diffrn_reflns_limit_l_min -37
_diffrn_reflns_number 10889
_diffrn_reflns_theta_full 22.00
_diffrn_reflns_theta_max 27.42
_diffrn_reflns_theta_min 3.70
_exptl_absorpt_coefficient_mu 0.870
_exptl_absorpt_correction_T_max 0.9336
_exptl_absorpt_correction_T_min 0.7802
_exptl_absorpt_correction_type multi-scan
_exptl_absorpt_process_details 'DENZO-SMN (Otwinowski & Minor, 1997)'
_exptl_crystal_colour green
_exptl_crystal_density_diffrn 1.348
_exptl_crystal_density_method 'not measured'
_exptl_crystal_description prism
_exptl_crystal_F_000 2760
_exptl_crystal_size_max 0.30
_exptl_crystal_size_mid 0.18
_exptl_crystal_size_min 0.08
_refine_diff_density_max 0.607
_refine_diff_density_min -0.568
_refine_diff_density_rms 0.072
_refine_ls_extinction_method none
_refine_ls_goodness_of_fit_ref 1.062
_refine_ls_hydrogen_treatment mixed
_refine_ls_matrix_type full
_refine_ls_number_parameters 545
_refine_ls_number_reflns 6722
_refine_ls_number_restraints 0
_refine_ls_restrained_S_all 1.062
_refine_ls_R_factor_all 0.0701
_refine_ls_R_factor_gt 0.0440
_refine_ls_shift/su_max 0.000
_refine_ls_shift/su_mean 0.000
_refine_ls_structure_factor_coef Fsqd
_refine_ls_weighting_details 'calc w=1/[\s^2^(Fo^2^)+(0.0334P)^2^+12.9897P] where P=(Fo^2^+2Fc^2^)/3'
_refine_ls_weighting_scheme calc
_refine_ls_wR_factor_gt 0.0954
_refine_ls_wR_factor_ref 0.1053
_reflns_number_gt 5129
_reflns_number_total 6722
_reflns_threshold_expression >2sigma(I)
_cod_data_source_file ic034661jsi20030612_093429_2.cif
_cod_data_source_block usu076
_cod_depositor_comments
;
The following automatic conversions were performed:

'_exptl_absorpt_correction_type' value 'Multi-scan' changed to
'multi-scan' according to the built-in table from CIF Core dictionary
named 'cif_core.dic' version 2.4.1 from 2010-06-29.

Automatic conversion script
Id: cif_fix_values 1646 2011-03-28 12:23:43Z adriana 
;
_cod_original_sg_symbol_H-M 'C 2/c'
_cod_database_code 4313993

loop_
_symmetry_equiv_pos_as_xyz
'x, y, z'
'-x, y, -z+1/2'
'x+1/2, y+1/2, z'
'-x+1/2, y+1/2, -z+1/2'
'-x, -y, -z'
'x, -y, z-1/2'
'-x+1/2, -y+1/2, -z'
'x+1/2, -y+1/2, z-1/2'

loop_
_atom_site_label
_atom_site_type_symbol
_atom_site_fract_x
_atom_site_fract_y
_atom_site_fract_z
_atom_site_U_iso_or_equiv
_atom_site_adp_type
_atom_site_occupancy
_atom_site_symmetry_multiplicity
_atom_site_calc_flag
_atom_site_refinement_flags
_atom_site_disorder_assembly
_atom_site_disorder_group
Cu1 Cu 0.153715(12) 0.40418(4) 0.117773(11) 0.01856(10) Uani 1 1 d . . .
S1 S 0.16610(3) 0.68371(8) 0.11741(3) 0.02322(17) Uani 1 1 d . . .
Cl1 Cl 0.14470(3) -0.07391(9) -0.06427(3) 0.03378(19) Uani 1 1 d . . .
O1 O 0.13624(7) 0.3961(2) 0.17868(6) 0.0215(4) Uani 1 1 d . . .
O2 O 0.11874(8) -0.0830(3) -0.02557(8) 0.0397(6) Uani 1 1 d . . .
O3 O 0.18999(11) -0.1633(3) -0.05451(15) 0.0916(13) Uani 1 1 d . . .
O4 O 0.15636(9) 0.0837(3) -0.07320(9) 0.0476(6) Uani 1 1 d . . .
O5 O 0.11104(14) -0.1333(5) -0.10637(11) 0.1086(15) Uani 1 1 d . . .
N1 N 0.17095(8) 0.4067(3) 0.05215(8) 0.0202(5) Uani 1 1 d . . .
N2 N 0.20941(8) 0.2293(3) 0.12879(8) 0.0210(5) Uani 1 1 d . . .
N3 N 0.18839(10) 0.1128(3) 0.19468(9) 0.0244(5) Uani 1 1 d . . .
N4 N 0.08197(8) 0.3340(3) 0.07670(8) 0.0204(5) Uani 1 1 d . . .
N5 N 0.03508(9) 0.3835(3) 0.13327(9) 0.0283(6) Uani 1 1 d . . .
C1 C 0.09394(14) 0.9215(4) 0.09655(14) 0.0353(8) Uani 1 1 d . . .
C2 C 0.09964(11) 0.7467(4) 0.10425(13) 0.0299(7) Uani 1 1 d . . .
C3 C 0.18290(12) 0.6952(4) 0.05975(11) 0.0278(7) Uani 1 1 d . . .
C4 C 0.16034(12) 0.5609(3) 0.02751(11) 0.0260(6) Uani 1 1 d . . .
C5 C 0.22601(11) 0.3659(4) 0.06027(11) 0.0251(6) Uani 1 1 d . . .
C6 C 0.23685(10) 0.2295(3) 0.09415(10) 0.0223(6) Uani 1 1 d . . .
C7 C 0.27165(11) 0.1159(3) 0.09009(12) 0.0283(7) Uani 1 1 d . . .
C8 C 0.27882(11) -0.0052(4) 0.12309(12) 0.0291(7) Uani 1 1 d . . .
C9 C 0.25203(11) -0.0091(3) 0.15804(11) 0.0253(6) Uani 1 1 d . . .
C10 C 0.21625(10) 0.1108(3) 0.16107(10) 0.0212(6) Uani 1 1 d . . .
C11 C 0.18622(14) -0.0188(4) 0.22638(11) 0.0293(7) Uani 1 1 d . . .
C12 C 0.15667(12) 0.0119(3) 0.26511(11) 0.0282(7) Uani 1 1 d . . .
C13 C 0.1569(2) -0.1385(4) 0.29369(15) 0.0458(10) Uani 1 1 d . . .
C14 C 0.10157(15) 0.0601(6) 0.24366(18) 0.0555(11) Uani 1 1 d . . .
C15 C 0.18319(19) 0.1401(5) 0.29830(14) 0.0472(10) Uani 1 1 d . . .
C16 C 0.13886(11) 0.2832(4) 0.02363(10) 0.0233(6) Uani 1 1 d . . .
C17 C 0.08576(10) 0.2809(3) 0.03321(10) 0.0224(6) Uani 1 1 d . . .
C18 C 0.04510(11) 0.2185(3) 0.00089(11) 0.0267(6) Uani 1 1 d . . .
C19 C -0.00143(12) 0.2063(4) 0.01497(11) 0.0297(7) Uani 1 1 d . . .
C20 C -0.00675(11) 0.2588(4) 0.05849(11) 0.0279(7) Uani 1 1 d . . .
C21 C 0.03594(10) 0.3256(3) 0.08995(10) 0.0231(6) Uani 1 1 d . . .
C22 C -0.00770(11) 0.3667(4) 0.15723(11) 0.0290(7) Uani 1 1 d . . .
C23 C -0.04168(11) 0.5109(4) 0.15578(11) 0.0313(7) Uani 1 1 d . . .
C24 C -0.01003(17) 0.6536(5) 0.17651(19) 0.0521(10) Uani 1 1 d . . .
C25 C -0.08050(14) 0.4747(5) 0.18633(15) 0.0399(8) Uani 1 1 d . . .
C26 C -0.07049(16) 0.5454(5) 0.10460(14) 0.0468(9) Uani 1 1 d . . .
C27 C 0.15510(16) 0.5051(4) 0.21407(12) 0.0377(8) Uani 1 1 d . . .
H1A H 0.1043(13) 0.957(4) 0.0662(13) 0.043(10) Uiso 1 1 d . . .
H1B H 0.0585(13) 0.948(4) 0.0912(11) 0.031(8) Uiso 1 1 d . . .
H1C H 0.1097(14) 0.976(4) 0.1259(14) 0.051(11) Uiso 1 1 d . . .
H2A H 0.0873(12) 0.714(4) 0.1319(13) 0.045(10) Uiso 1 1 d . . .
H2B H 0.0811(12) 0.684(4) 0.0780(12) 0.037(9) Uiso 1 1 d . . .
H3 H 0.1702(11) 0.184(4) 0.1948(11) 0.024(9) Uiso 1 1 d . . .
H3A H 0.2192(11) 0.699(3) 0.0681(10) 0.023(8) Uiso 1 1 d . . .
H3B H 0.1697(12) 0.793(4) 0.0449(11) 0.039(9) Uiso 1 1 d . . .
H4A H 0.1211(13) 0.575(4) 0.0171(11) 0.036(9) Uiso 1 1 d . . .
H4B H 0.1751(13) 0.554(4) -0.0013(13) 0.044(10) Uiso 1 1 d . . .
H5 H 0.0681(14) 0.392(4) 0.1534(13) 0.050(10) Uiso 1 1 d . . .
H5A H 0.2362(11) 0.346(3) 0.0309(11) 0.029(8) Uiso 1 1 d . . .
H5B H 0.2455(10) 0.452(3) 0.0738(9) 0.012(7) Uiso 1 1 d . . .
H7 H 0.2890(11) 0.124(3) 0.0658(11) 0.027(8) Uiso 1 1 d . . .
H8 H 0.2981(13) -0.085(4) 0.1219(12) 0.038(9) Uiso 1 1 d . . .
H9 H 0.2566(11) -0.086(3) 0.1806(11) 0.021(7) Uiso 1 1 d . . .
H11A H 0.2226(13) -0.047(4) 0.2418(12) 0.039(9) Uiso 1 1 d . . .
H11B H 0.1693(13) -0.105(4) 0.2084(13) 0.048(10) Uiso 1 1 d . . .
H13A H 0.1897(17) -0.174(5) 0.3048(15) 0.066(14) Uiso 1 1 d . . .
H13B H 0.1355(16) -0.220(5) 0.2749(15) 0.067(13) Uiso 1 1 d . . .
H13C H 0.1429(18) -0.119(5) 0.3169(18) 0.081(16) Uiso 1 1 d . . .
H14A H 0.0866(14) -0.037(5) 0.2202(14) 0.058(12) Uiso 1 1 d . . .
H14B H 0.0837(18) 0.062(5) 0.2654(17) 0.077(15) Uiso 1 1 d . . .
H14C H 0.0964(16) 0.152(5) 0.2217(16) 0.077(14) Uiso 1 1 d . . .
H15A H 0.1672(17) 0.159(5) 0.3231(17) 0.079(15) Uiso 1 1 d . . .
H15B H 0.1841(14) 0.241(5) 0.2797(14) 0.063(12) Uiso 1 1 d . . .
H15C H 0.2185(16) 0.095(5) 0.3148(15) 0.064(12) Uiso 1 1 d . . .
H16A H 0.1557(11) 0.183(4) 0.0330(10) 0.029(8) Uiso 1 1 d . . .
H16B H 0.1378(11) 0.295(3) -0.0089(11) 0.030(8) Uiso 1 1 d . . .
H18 H 0.0482(11) 0.182(3) -0.0298(11) 0.029(8) Uiso 1 1 d . . .
H19 H -0.0307(11) 0.162(4) -0.0047(10) 0.027(8) Uiso 1 1 d . . .
H20 H -0.0378(12) 0.251(3) 0.0693(10) 0.029(8) Uiso 1 1 d . . .
H22A H 0.0073(10) 0.342(3) 0.1901(11) 0.021(7) Uiso 1 1 d . . .
H22B H -0.0279(10) 0.275(3) 0.1435(10) 0.019(7) Uiso 1 1 d . . .
H24A H 0.0130(15) 0.640(5) 0.2074(15) 0.058(12) Uiso 1 1 d . . .
H24B H -0.0313(14) 0.750(5) 0.1770(13) 0.055(11) Uiso 1 1 d . . .
H24C H 0.0136(15) 0.689(5) 0.1534(15) 0.067(12) Uiso 1 1 d . . .
H25A H -0.0995(13) 0.385(4) 0.1764(12) 0.043(10) Uiso 1 1 d . . .
H25B H -0.1051(14) 0.551(4) 0.1867(13) 0.049(11) Uiso 1 1 d . . .
H25C H -0.0663(14) 0.461(4) 0.2210(15) 0.056(11) Uiso 1 1 d . . .
H26A H -0.0937(17) 0.438(6) 0.0902(16) 0.084(15) Uiso 1 1 d . . .
H26B H -0.0916(15) 0.639(5) 0.1007(14) 0.063(12) Uiso 1 1 d . . .
H26C H -0.0447(17) 0.565(5) 0.0852(16) 0.071(13) Uiso 1 1 d . . .
H27A H 0.1498(12) 0.471(4) 0.2441(13) 0.036(9) Uiso 1 1 d . . .
H27B H 0.1377(19) 0.611(6) 0.2077(17) 0.099(17) Uiso 1 1 d . . .
H27C H 0.191(2) 0.521(6) 0.2208(18) 0.097(17) Uiso 1 1 d . . .

loop_
_atom_site_aniso_label
_atom_site_aniso_U_11
_atom_site_aniso_U_22
_atom_site_aniso_U_33
_atom_site_aniso_U_23
_atom_site_aniso_U_13
_atom_site_aniso_U_12
Cu1 0.01907(17) 0.01852(18) 0.01930(17) 0.00053(14) 0.00678(13) 0.00028(14)
S1 0.0242(4) 0.0192(4) 0.0263(4) 0.0004(3) 0.0057(3) -0.0022(3)
Cl1 0.0310(4) 0.0325(4) 0.0437(5) -0.0088(3) 0.0211(3) -0.0088(3)
O1 0.0239(10) 0.0224(10) 0.0196(10) -0.0020(8) 0.0078(8) -0.0007(8)
O2 0.0308(11) 0.0566(15) 0.0353(13) 0.0042(11) 0.0154(10) -0.0010(11)
O3 0.0625(19) 0.0512(17) 0.185(4) 0.041(2) 0.079(2) 0.0262(15)
O4 0.0469(14) 0.0361(13) 0.0644(17) 0.0097(12) 0.0225(13) 0.0001(11)
O5 0.110(3) 0.171(4) 0.057(2) -0.059(2) 0.0433(19) -0.102(3)
N1 0.0220(11) 0.0200(12) 0.0199(11) 0.0015(10) 0.0072(9) -0.0009(10)
N2 0.0182(11) 0.0213(12) 0.0248(12) 0.0006(10) 0.0074(9) 0.0002(9)
N3 0.0288(13) 0.0192(13) 0.0274(13) 0.0027(11) 0.0109(11) 0.0045(11)
N4 0.0194(11) 0.0187(12) 0.0235(12) -0.0001(10) 0.0054(9) -0.0013(9)
N5 0.0163(12) 0.0422(16) 0.0279(13) -0.0072(12) 0.0084(10) -0.0031(11)
C1 0.0375(19) 0.0244(17) 0.039(2) -0.0016(15) -0.0018(16) 0.0083(14)
C2 0.0263(15) 0.0234(16) 0.041(2) 0.0025(15) 0.0090(15) 0.0025(13)
C3 0.0284(17) 0.0243(16) 0.0329(17) 0.0046(14) 0.0114(13) -0.0036(13)
C4 0.0337(17) 0.0236(15) 0.0229(15) 0.0049(12) 0.0112(13) 0.0006(13)
C5 0.0249(15) 0.0252(16) 0.0285(16) 0.0016(13) 0.0133(13) -0.0015(13)
C6 0.0160(13) 0.0260(15) 0.0266(15) -0.0015(12) 0.0084(11) -0.0038(11)
C7 0.0220(14) 0.0292(17) 0.0365(18) -0.0039(14) 0.0121(13) 0.0003(13)
C8 0.0208(15) 0.0260(16) 0.0411(19) -0.0047(14) 0.0082(13) 0.0051(13)
C9 0.0233(15) 0.0206(15) 0.0306(16) 0.0026(13) 0.0026(12) 0.0009(12)
C10 0.0188(13) 0.0208(14) 0.0236(14) -0.0015(12) 0.0036(11) -0.0024(11)
C11 0.0427(19) 0.0206(16) 0.0262(16) 0.0012(13) 0.0113(14) -0.0001(14)
C12 0.0370(17) 0.0219(15) 0.0270(16) 0.0001(13) 0.0096(13) -0.0048(13)
C13 0.079(3) 0.0287(19) 0.036(2) 0.0064(17) 0.025(2) 0.000(2)
C14 0.037(2) 0.074(3) 0.059(3) 0.020(3) 0.020(2) -0.004(2)
C15 0.075(3) 0.034(2) 0.035(2) -0.0086(17) 0.018(2) -0.013(2)
C16 0.0283(15) 0.0253(16) 0.0178(15) -0.0038(12) 0.0080(12) -0.0032(13)
C17 0.0257(14) 0.0177(14) 0.0238(15) 0.0026(11) 0.0056(12) 0.0010(11)
C18 0.0301(16) 0.0273(16) 0.0217(15) -0.0022(13) 0.0030(12) -0.0003(13)
C19 0.0257(15) 0.0285(16) 0.0318(17) -0.0055(14) -0.0007(13) -0.0045(13)
C20 0.0186(14) 0.0322(17) 0.0327(17) -0.0022(13) 0.0048(13) -0.0043(12)
C21 0.0196(14) 0.0228(15) 0.0278(15) 0.0022(12) 0.0068(12) 0.0000(12)
C22 0.0218(15) 0.0412(19) 0.0262(16) 0.0007(14) 0.0099(13) -0.0024(14)
C23 0.0295(16) 0.0355(17) 0.0332(17) 0.0005(14) 0.0160(13) -0.0004(14)
C24 0.045(2) 0.048(2) 0.072(3) -0.016(2) 0.031(2) -0.010(2)
C25 0.0308(18) 0.049(2) 0.045(2) -0.0007(19) 0.0196(17) -0.0006(18)
C26 0.050(2) 0.049(2) 0.045(2) 0.0113(19) 0.0182(19) 0.021(2)
C27 0.052(2) 0.041(2) 0.0207(17) -0.0045(15) 0.0095(16) -0.0111(18)

loop_
_atom_type_symbol
_atom_type_description
_atom_type_scat_dispersion_real
_atom_type_scat_dispersion_imag
_atom_type_scat_source
C C 0.0033 0.0016 'International Tables Vol C Tables 4.2.6.8 and 6.1.1.4'
H H 0.0000 0.0000 'International Tables Vol C Tables 4.2.6.8 and 6.1.1.4'
N N 0.0061 0.0033 'International Tables Vol C Tables 4.2.6.8 and 6.1.1.4'
O O 0.0106 0.0060 'International Tables Vol C Tables 4.2.6.8 and 6.1.1.4'
Cl Cl 0.1484 0.1585 'International Tables Vol C Tables 4.2.6.8 and 6.1.1.4'
S S 0.1246 0.1234 'International Tables Vol C Tables 4.2.6.8 and 6.1.1.4'
Cu Cu 0.3201 1.2651 'International Tables Vol C Tables 4.2.6.8 and 6.1.1.4'

loop_
_geom_angle_atom_site_label_1
_geom_angle_atom_site_label_2
_geom_angle_atom_site_label_3
_geom_angle
_geom_angle_site_symmetry_1
_geom_angle_site_symmetry_3
_geom_angle_publ_flag
O1 Cu1 N1 178.18(8) . . ?
O1 Cu1 N2 98.27(8) . . ?
N1 Cu1 N2 81.39(9) . . ?
O1 Cu1 N4 97.30(8) . . ?
N1 Cu1 N4 81.24(9) . . ?
N2 Cu1 N4 114.45(9) . . ?
O1 Cu1 S1 95.80(6) . . ?
N1 Cu1 S1 85.79(7) . . ?
N2 Cu1 S1 128.07(6) . . ?
N4 Cu1 S1 112.87(6) . . ?
C3 S1 C2 102.68(16) . . ?
C3 S1 Cu1 96.84(10) . . ?
C2 S1 Cu1 99.55(10) . . ?
O3 Cl1 O4 109.78(16) . . ?
O3 Cl1 O2 110.91(18) . . ?
O4 Cl1 O2 110.68(15) . . ?
O3 Cl1 O5 109.4(3) . . ?
O4 Cl1 O5 107.9(2) . . ?
O2 Cl1 O5 108.11(16) . . ?
C27 O1 Cu1 121.48(19) . . ?
C5 N1 C16 110.7(2) . . ?
C5 N1 C4 111.3(2) . . ?
C16 N1 C4 109.8(2) . . ?
C5 N1 Cu1 105.59(17) . . ?
C16 N1 Cu1 106.33(16) . . ?
C4 N1 Cu1 112.89(17) . . ?
C6 N2 C10 119.0(2) . . ?
C6 N2 Cu1 111.71(17) . . ?
C10 N2 Cu1 128.71(18) . . ?
C10 N3 C11 122.8(3) . . ?
C10 N3 H3 117(2) . . ?
C11 N3 H3 119(2) . . ?
C17 N4 C21 119.4(2) . . ?
C17 N4 Cu1 111.70(17) . . ?
C21 N4 Cu1 128.72(18) . . ?
C21 N5 C22 124.7(2) . . ?
C21 N5 H5 113(2) . . ?
C22 N5 H5 116(2) . . ?
C2 C1 H1A 112.5(19) . . ?
C2 C1 H1B 108.7(19) . . ?
H1A C1 H1B 104(3) . . ?
C2 C1 H1C 109(2) . . ?
H1A C1 H1C 117(3) . . ?
H1B C1 H1C 105(3) . . ?
C1 C2 S1 112.7(2) . . ?
C1 C2 H2A 112(2) . . ?
S1 C2 H2A 104(2) . . ?
C1 C2 H2B 114.3(19) . . ?
S1 C2 H2B 108.2(18) . . ?
H2A C2 H2B 106(3) . . ?
C4 C3 S1 111.8(2) . . ?
C4 C3 H3A 115.4(17) . . ?
S1 C3 H3A 102.3(17) . . ?
C4 C3 H3B 109.2(19) . . ?
S1 C3 H3B 108.0(19) . . ?
H3A C3 H3B 110(3) . . ?
N1 C4 C3 111.8(2) . . ?
N1 C4 H4A 108.5(17) . . ?
C3 C4 H4A 109.5(17) . . ?
N1 C4 H4B 105.6(19) . . ?
C3 C4 H4B 112.2(19) . . ?
H4A C4 H4B 109(3) . . ?
N1 C5 C6 109.3(2) . . ?
N1 C5 H5A 111.6(18) . . ?
C6 C5 H5A 112.2(18) . . ?
N1 C5 H5B 109.0(16) . . ?
C6 C5 H5B 109.3(16) . . ?
H5A C5 H5B 105(2) . . ?
N2 C6 C7 123.2(3) . . ?
N2 C6 C5 114.4(2) . . ?
C7 C6 C5 122.4(3) . . ?
C6 C7 C8 118.0(3) . . ?
C6 C7 H7 118.4(19) . . ?
C8 C7 H7 123.6(19) . . ?
C9 C8 C7 120.4(3) . . ?
C9 C8 H8 115(2) . . ?
C7 C8 H8 124(2) . . ?
C8 C9 C10 120.0(3) . . ?
C8 C9 H9 122.1(18) . . ?
C10 C9 H9 117.9(18) . . ?
N3 C10 N2 117.8(2) . . ?
N3 C10 C9 122.8(3) . . ?
N2 C10 C9 119.5(2) . . ?
N3 C11 C12 114.8(2) . . ?
N3 C11 H11A 107.0(19) . . ?
C12 C11 H11A 109.1(19) . . ?
N3 C11 H11B 110(2) . . ?
C12 C11 H11B 105(2) . . ?
H11A C11 H11B 111(3) . . ?
C11 C12 C15 109.6(3) . . ?
C11 C12 C13 107.7(3) . . ?
C15 C12 C13 109.0(3) . . ?
C11 C12 C14 111.3(3) . . ?
C15 C12 C14 109.6(3) . . ?
C13 C12 C14 109.6(3) . . ?
C12 C13 H13A 111(3) . . ?
C12 C13 H13B 112(2) . . ?
H13A C13 H13B 111(4) . . ?
C12 C13 H13C 107(3) . . ?
H13A C13 H13C 110(4) . . ?
H13B C13 H13C 106(4) . . ?
C12 C14 H14A 104(2) . . ?
C12 C14 H14B 111(3) . . ?
H14A C14 H14B 106(4) . . ?
C12 C14 H14C 117(2) . . ?
H14A C14 H14C 103(3) . . ?
H14B C14 H14C 115(4) . . ?
C12 C15 H15A 112(3) . . ?
C12 C15 H15B 110(2) . . ?
H15A C15 H15B 109(4) . . ?
C12 C15 H15C 106(2) . . ?
H15A C15 H15C 104(3) . . ?
H15B C15 H15C 115(3) . . ?
N1 C16 C17 111.4(2) . . ?
N1 C16 H16A 107.2(17) . . ?
C17 C16 H16A 109.6(17) . . ?
N1 C16 H16B 111.3(19) . . ?
C17 C16 H16B 110.9(18) . . ?
H16A C16 H16B 106(3) . . ?
N4 C17 C18 123.1(3) . . ?
N4 C17 C16 115.2(2) . . ?
C18 C17 C16 121.5(3) . . ?
C17 C18 C19 117.4(3) . . ?
C17 C18 H18 122.3(18) . . ?
C19 C18 H18 120.2(18) . . ?
C20 C19 C18 121.1(3) . . ?
C20 C19 H19 116.5(18) . . ?
C18 C19 H19 122.4(18) . . ?
C19 C20 C21 119.2(3) . . ?
C19 C20 H20 123.2(18) . . ?
C21 C20 H20 117.6(18) . . ?
N5 C21 N4 115.7(2) . . ?
N5 C21 C20 124.5(3) . . ?
N4 C21 C20 119.8(3) . . ?
N5 C22 C23 115.4(3) . . ?
N5 C22 H22A 106.1(17) . . ?
C23 C22 H22A 108.6(17) . . ?
N5 C22 H22B 107.9(16) . . ?
C23 C22 H22B 111.1(16) . . ?
H22A C22 H22B 107(2) . . ?
C25 C23 C22 107.1(3) . . ?
C25 C23 C24 109.1(3) . . ?
C22 C23 C24 111.0(3) . . ?
C25 C23 C26 108.9(3) . . ?
C22 C23 C26 110.8(3) . . ?
C24 C23 C26 109.9(3) . . ?
C23 C24 H24A 117(2) . . ?
C23 C24 H24B 113(2) . . ?
H24A C24 H24B 110(3) . . ?
C23 C24 H24C 110(2) . . ?
H24A C24 H24C 105(3) . . ?
H24B C24 H24C 101(3) . . ?
C23 C25 H25A 113(2) . . ?
C23 C25 H25B 116(2) . . ?
H25A C25 H25B 104(3) . . ?
C23 C25 H25C 116(2) . . ?
H25A C25 H25C 106(3) . . ?
H25B C25 H25C 101(3) . . ?
C23 C26 H26A 108(2) . . ?
C23 C26 H26B 115(2) . . ?
H26A C26 H26B 111(3) . . ?
C23 C26 H26C 108(2) . . ?
H26A C26 H26C 109(3) . . ?
H26B C26 H26C 104(3) . . ?
O1 C27 H27A 110.8(19) . . ?
O1 C27 H27B 113(3) . . ?
H27A C27 H27B 107(3) . . ?
O1 C27 H27C 116(3) . . ?
H27A C27 H27C 102(3) . . ?
H27B C27 H27C 108(4) . . ?

loop_
_geom_bond_atom_site_label_1
_geom_bond_atom_site_label_2
_geom_bond_distance
_geom_bond_site_symmetry_2
_geom_bond_publ_flag
Cu1 O1 1.9048(18) . ?
Cu1 N1 2.033(2) . ?
Cu1 N2 2.089(2) . ?
Cu1 N4 2.113(2) . ?
Cu1 S1 2.4175(7) . ?
S1 C3 1.808(3) . ?
S1 C2 1.820(3) . ?
Cl1 O3 1.410(3) . ?
Cl1 O4 1.422(2) . ?
Cl1 O2 1.434(2) . ?
Cl1 O5 1.435(3) . ?
O1 C27 1.392(4) . ?
N1 C5 1.484(4) . ?
N1 C16 1.491(4) . ?
N1 C4 1.496(4) . ?
N2 C6 1.357(3) . ?
N2 C10 1.360(3) . ?
N3 C10 1.340(4) . ?
N3 C11 1.457(4) . ?
N3 H3 0.78(3) . ?
N4 C17 1.352(3) . ?
N4 C21 1.368(3) . ?
N5 C21 1.343(4) . ?
N5 C22 1.465(4) . ?
N5 H5 0.95(4) . ?
C1 C2 1.516(4) . ?
C1 H1A 1.02(4) . ?
C1 H1B 0.95(3) . ?
C1 H1C 0.97(4) . ?
C2 H2A 0.96(3) . ?
C2 H2B 0.97(3) . ?
C3 C4 1.517(4) . ?
C3 H3A 0.95(3) . ?
C3 H3B 0.97(3) . ?
C4 H4A 1.04(3) . ?
C4 H4B 0.99(4) . ?
C5 C6 1.507(4) . ?
C5 H5A 0.96(3) . ?
C5 H5B 0.94(3) . ?
C6 C7 1.370(4) . ?
C7 C8 1.389(5) . ?
C7 H7 0.92(3) . ?
C8 C9 1.353(4) . ?
C8 H8 0.86(3) . ?
C9 C10 1.420(4) . ?
C9 H9 0.92(3) . ?
C11 C12 1.519(4) . ?
C11 H11A 1.01(3) . ?
C11 H11B 0.96(4) . ?
C12 C15 1.525(5) . ?
C12 C13 1.527(4) . ?
C12 C14 1.528(5) . ?
C13 H13A 0.92(4) . ?
C13 H13B 0.99(5) . ?
C13 H13C 0.85(5) . ?
C14 H14A 1.09(4) . ?
C14 H14B 0.86(5) . ?
C14 H14C 1.00(5) . ?
C15 H15A 0.92(5) . ?
C15 H15B 1.02(4) . ?
C15 H15C 1.04(4) . ?
C16 C17 1.505(4) . ?
C16 H16A 0.98(3) . ?
C16 H16B 0.93(3) . ?
C17 C18 1.377(4) . ?
C18 C19 1.394(4) . ?
C18 H18 0.96(3) . ?
C19 C20 1.363(4) . ?
C19 H19 0.94(3) . ?
C20 C21 1.415(4) . ?
C20 H20 0.95(3) . ?
C22 C23 1.530(4) . ?
C22 H22A 0.97(3) . ?
C22 H22B 0.98(3) . ?
C23 C25 1.529(4) . ?
C23 C24 1.532(5) . ?
C23 C26 1.533(5) . ?
C24 H24A 0.97(4) . ?
C24 H24B 1.01(4) . ?
C24 H24C 1.06(4) . ?
C25 H25A 0.93(4) . ?
C25 H25B 0.93(4) . ?
C25 H25C 0.99(4) . ?
C26 H26A 1.13(5) . ?
C26 H26B 0.98(4) . ?
C26 H26C 0.99(4) . ?
C27 H27A 0.95(4) . ?
C27 H27B 1.02(5) . ?
C27 H27C 0.95(5) . ?

loop_
_geom_hbond_atom_site_label_D
_geom_hbond_atom_site_label_H
_geom_hbond_atom_site_label_A
_geom_hbond_distance_DH
_geom_hbond_distance_HA
_geom_hbond_distance_DA
_geom_hbond_angle_DHA
_geom_hbond_site_symmetry_A
N3 H3 O1 0.78(3) 2.04(3) 2.788(3) 160(3) .
N5 H5 O1 0.95(4) 1.81(4) 2.743(3) 166(3) .

loop_
_geom_torsion_atom_site_label_1
_geom_torsion_atom_site_label_2
_geom_torsion_atom_site_label_3
_geom_torsion_atom_site_label_4
_geom_torsion
_geom_torsion_site_symmetry_1
_geom_torsion_site_symmetry_2
_geom_torsion_site_symmetry_3
_geom_torsion_site_symmetry_4
_geom_torsion_publ_flag
O1 Cu1 S1 C3 179.94(12) . . . . ?
N1 Cu1 S1 C3 -0.95(12) . . . . ?
N2 Cu1 S1 C3 74.67(14) . . . . ?
N4 Cu1 S1 C3 -79.60(13) . . . . ?
O1 Cu1 S1 C2 -75.92(13) . . . . ?
N1 Cu1 S1 C2 103.19(14) . . . . ?
N2 Cu1 S1 C2 178.82(14) . . . . ?
N4 Cu1 S1 C2 24.54(14) . . . . ?
N1 Cu1 O1 C27 -180(100) . . . . ?
N2 Cu1 O1 C27 101.0(2) . . . . ?
N4 Cu1 O1 C27 -142.9(2) . . . . ?
S1 Cu1 O1 C27 -28.9(2) . . . . ?
O1 Cu1 N1 C5 -112(3) . . . . ?
N2 Cu1 N1 C5 -32.27(17) . . . . ?
N4 Cu1 N1 C5 -148.81(18) . . . . ?
S1 Cu1 N1 C5 97.25(16) . . . . ?
O1 Cu1 N1 C16 6(3) . . . . ?
N2 Cu1 N1 C16 85.44(17) . . . . ?
N4 Cu1 N1 C16 -31.10(17) . . . . ?
S1 Cu1 N1 C16 -145.03(17) . . . . ?
O1 Cu1 N1 C4 126(3) . . . . ?
N2 Cu1 N1 C4 -154.09(19) . . . . ?
N4 Cu1 N1 C4 89.37(18) . . . . ?
S1 Cu1 N1 C4 -24.56(17) . . . . ?
O1 Cu1 N2 C6 -167.37(17) . . . . ?
N1 Cu1 N2 C6 14.45(18) . . . . ?
N4 Cu1 N2 C6 90.68(18) . . . . ?
S1 Cu1 N2 C6 -63.26(19) . . . . ?
O1 Cu1 N2 C10 21.6(2) . . . . ?
N1 Cu1 N2 C10 -156.6(2) . . . . ?
N4 Cu1 N2 C10 -80.3(2) . . . . ?
S1 Cu1 N2 C10 125.7(2) . . . . ?
O1 Cu1 N4 C17 -160.61(17) . . . . ?
N1 Cu1 N4 C17 18.28(18) . . . . ?
N2 Cu1 N4 C17 -58.0(2) . . . . ?
S1 Cu1 N4 C17 99.91(17) . . . . ?
O1 Cu1 N4 C21 14.0(2) . . . . ?
N1 Cu1 N4 C21 -167.1(2) . . . . ?
N2 Cu1 N4 C21 116.6(2) . . . . ?
S1 Cu1 N4 C21 -85.4(2) . . . . ?
C3 S1 C2 C1 -74.9(3) . . . . ?
Cu1 S1 C2 C1 -174.2(2) . . . . ?
C2 S1 C3 C4 -75.6(2) . . . . ?
Cu1 S1 C3 C4 25.9(2) . . . . ?
C5 N1 C4 C3 -69.5(3) . . . . ?
C16 N1 C4 C3 167.5(2) . . . . ?
Cu1 N1 C4 C3 49.1(3) . . . . ?
S1 C3 C4 N1 -49.6(3) . . . . ?
C16 N1 C5 C6 -69.8(3) . . . . ?
C4 N1 C5 C6 167.8(2) . . . . ?
Cu1 N1 C5 C6 44.9(3) . . . . ?
C10 N2 C6 C7 -0.4(4) . . . . ?
Cu1 N2 C6 C7 -172.3(2) . . . . ?
C10 N2 C6 C5 179.7(2) . . . . ?
Cu1 N2 C6 C5 7.7(3) . . . . ?
N1 C5 C6 N2 -35.7(3) . . . . ?
N1 C5 C6 C7 144.4(3) . . . . ?
N2 C6 C7 C8 0.2(4) . . . . ?
C5 C6 C7 C8 -179.9(3) . . . . ?
C6 C7 C8 C9 -0.1(4) . . . . ?
C7 C8 C9 C10 0.1(4) . . . . ?
C11 N3 C10 N2 170.0(3) . . . . ?
C11 N3 C10 C9 -9.9(4) . . . . ?
C6 N2 C10 N3 -179.5(2) . . . . ?
Cu1 N2 C10 N3 -9.1(4) . . . . ?
C6 N2 C10 C9 0.4(4) . . . . ?
Cu1 N2 C10 C9 170.86(19) . . . . ?
C8 C9 C10 N3 179.6(3) . . . . ?
C8 C9 C10 N2 -0.3(4) . . . . ?
C10 N3 C11 C12 174.4(3) . . . . ?
N3 C11 C12 C15 -63.3(4) . . . . ?
N3 C11 C12 C13 178.3(3) . . . . ?
N3 C11 C12 C14 58.1(4) . . . . ?
C5 N1 C16 C17 154.3(2) . . . . ?
C4 N1 C16 C17 -82.4(3) . . . . ?
Cu1 N1 C16 C17 40.1(3) . . . . ?
C21 N4 C17 C18 0.3(4) . . . . ?
Cu1 N4 C17 C18 175.5(2) . . . . ?
C21 N4 C17 C16 -175.2(2) . . . . ?
Cu1 N4 C17 C16 0.0(3) . . . . ?
N1 C16 C17 N4 -27.0(3) . . . . ?
N1 C16 C17 C18 157.4(3) . . . . ?
N4 C17 C18 C19 -1.9(4) . . . . ?
C16 C17 C18 C19 173.3(3) . . . . ?
C17 C18 C19 C20 2.0(4) . . . . ?
C18 C19 C20 C21 -0.6(5) . . . . ?
C22 N5 C21 N4 -170.9(3) . . . . ?
C22 N5 C21 C20 9.1(5) . . . . ?
C17 N4 C21 N5 -178.7(2) . . . . ?
Cu1 N4 C21 N5 7.0(4) . . . . ?
C17 N4 C21 C20 1.3(4) . . . . ?
Cu1 N4 C21 C20 -173.0(2) . . . . ?
C19 C20 C21 N5 178.9(3) . . . . ?
C19 C20 C21 N4 -1.1(4) . . . . ?
C21 N5 C22 C23 -102.3(3) . . . . ?
N5 C22 C23 C25 -174.9(3) . . . . ?
N5 C22 C23 C24 -55.9(4) . . . . ?
N5 C22 C23 C26 66.4(4) . . . . ?
